data_2000383
loop_
_publ_author_name
'Ng, S. W.'
'Chen, W.'
'Kumar Das, V. G.'

_publ_section_title
;
 Structure of the dibenzyl sulfoxide adduct of
 <i>N</i>-triphenylstannyl-1,2-benzisothiazol-3(2<i>H</i>)-one
 1,1-dioxide
;
_journal_issue 12
_journal_name_full 'Acta Crystallographica Section C'
_journal_page_first 2211
_journal_page_last 2213
_journal_paper_doi 10.1107/S0108270192003299
_journal_volume 48
_journal_year 1992
_chemical_formula_sum 'C39 H33 N O4 S2 Sn'
_chemical_formula_weight 762.5
_symmetry_cell_setting monoclinic
_symmetry_space_group_name_H-M 'P 1 21 1'
_cell_angle_alpha 90
_cell_angle_beta 94.512(5)
_cell_angle_gamma 90
_cell_formula_units_Z 4
_cell_length_a 10.9026(7)
_cell_length_b 19.6140(10)
_cell_length_c 16.8211(9)
_cell_volume 3585.9(4)
_diffrn_radiation_type Mo
_diffrn_radiation_wavelength 0.71073
_exptl_absorpt_coefficient_mu 0.864
_exptl_crystal_density_diffrn 1.412
_exptl_crystal_F_000 1552
_cod_data_source_file as0550.cif
_cod_data_source_block as0550a
_cod_original_cell_volume 3585.8(8)
_cod_original_sg_symbol_H-M 'P 21'
_cod_original_formula_sum 'C39 H33 N1 O4 S2 Sn1'
_cod_database_code 2000383

loop_
_atom_site_label
_atom_site_fract_x
_atom_site_fract_y
_atom_site_fract_z
Sn1a .21344(6) .250 .29981(4)
S2a .0611(3) .11380(10) .1959(2)
S3a .3494(2) .30040(10) .4790(2)
O4a .1280(9) .0593(5) .2333(5)
O5a -.0592(7) .1284(5) .2219(5)
O6a .2372(6) .2541(4) .1117(4)
O7a .2785(6) .3289(4) .4048(4)
N8a .1457(7) .1833(4) .1978(5)
C9a .1726(8) .2045(5) .1226(6)
C10a .1128(9) .1583(5) .0592(6)
C11a .1130(10) .1664(7) -.0229(6)
C12a .0450(10) .1194(7) -.0711(7)
C13a -.0140(10) .0670(7) -.0386(7)
C14a -.0140(10) .0571(6) .0451(8)
C15a .0518(9) .1052(5) .0913(6)
C16a .1010(10) .3328(6) .2549(6)
C17a .1460(10) .3996(6) .2551(6)
C18a .0710(10) .4523(7) .2219(8)
C19a -.0500(10) .4387(7) .1935(8)
C20a -.0920(10) .3735(7) .1916(7)
C21a -.0181(9) .3194(7) .2241(6)
C22a .1420(10) .1880(6) .3889(6)
C23a .0210(10) .1988(7) .4116(7)
C24a -.0220(10) .1608(8) .4756(8)
C25a .0530(10) .1156(8) .5159(8)
C26a .169(2) .1037(7) .4931(8)
C27a .2160(10) .1388(7) .4284(8)
C28a .4006(9) .2278(6) .2825(6)
C29a .4920(10) .2773(7) .2893(6)
C30a .6160(10) .2610(9) .2754(7)
C31a .6430(10) .1950(10) .2561(8)
C32a .5540(10) .1433(9) .2500(10)
C33a .4320(10) .1612(7) .2645(8)
C34a .4438(9) .3715(6) .5205(6)
C35a .5490(10) .3837(6) .4678(6)
C36a .6530(10) .3444(9) .4800(8)
C37a .7540(10) .3560(10) .4350(10)
C38a .748(2) .4110(10) .3790(10)
C39a .643(2) .4504(9) .3680(10)
C40a .5430(10) .4373(7) .4136(8)
C41a .2400(10) .2947(6) .5562(6)
C42a .1780(10) .3604(5) .5768(6)
C43a .2240(10) .3984(6) .6441(7)
C44a .1610(10) .4565(7) .6663(7)
C45a .0510(10) .4755(7) .6222(7)
C46a .0080(10) .4381(7) .5571(9)
C47a .0710(10) .3808(6) .5331(8)
Sn1b .51082(5) .24171(5) .80724(3)
S2b .6811(2) .1059(2) .7293(2)
S3b .3776(2) .30260(10) .9747(2)
O4b .6217(8) .0510(4) .7660(5)
O5b .7976(7) .1260(5) .7639(5)
O6b .4887(6) .2319(4) .6161(4)
O7b .4309(6) .3208(4) .8969(4)
N8b .5888(7) .1709(5) .7186(5)
C9b .5550(10) .1840(6) .6390(6)
C10b .6128(9) .1366(5) .5845(6)
C11b .5960(10) .1353(7) .5003(6)
C12b .6640(10) .0845(7) .4642(8)
C13b .7390(10) .0367(7) .5075(8)
C14b .7530(10) .0397(7) .5899(8)
C15b .6870(10) .0904(6) .6260(6)
C16b .3267(9) .2083(5) .7730(5)
C17b .2289(8) .2512(8) .7773(6)
C18b .1080(10) .2306(8) .7521(6)
C19b .0920(10) .1647(9) .7230(7)
C20b .1900(10) .1197(7) .7224(7)
C21b .3090(10) .1430(6) .7468(7)
C22b .5970(10) .3287(6) .7601(6)
C23b .7070(10) .3180(7) .7213(7)
C24b .7640(10) .3721(8) .6850(7)
C25b .7130(10) .4364(8) .6911(8)
C26b .608(2) .4481(7) .7280(10)
C27b .5490(10) .3934(6) .7645(8)
C28b .6030(10) .1937(5) .9095(6)
C29b .7200(10) .2140(6) .9364(6)
C30b .7720(10) .1875(8) 1.0099(7)
C31b .7030(10) .1427(8) 1.0521(8)
C32b .5900(10) .1208(8) 1.0253(9)
C33b .5330(10) .1472(6) .9514(7)
C34b .5040(9) .3087(6) 1.0536(6)
C35b .5620(9) .3771(6) 1.0573(7)
C36b .5440(10) .4194(7) 1.1217(8)
C37b .6020(10) .4844(7) 1.1266(9)
C38b .6760(10) .5046(8) 1.0680(10)
C39b .6920(10) .4643(8) 1.0050(10)
C40b .6380(10) .3971(7) .9999(8)
C41b .2924(9) .3805(5) 1.0008(6)
C42b .1661(8) .3811(5) .9587(6)
C43b .0690(10) .3605(6) 1.0009(7)
C44b -.0520(10) .3613(7) .9636(7)
C45b -.0710(10) .3797(7) .8863(7)
C46b .0260(10) .4010(7) .8435(7)
C47b .1450(10) .4012(6) .8803(6)
H11a .156351 .202607 -.045330
H12a .041476 .124191 -.127460
H13a -.057968 .035543 -.073154
H14a -.055923 .020322 .067703
H17a .227147 .409244 .277369
H18a .102844 .497204 .218854
H19a -.103365 .474939 .175662
H20a -.172301 .363979 .168000
H21a -.049861 .274332 .224709
H23a -.031024 .231255 .384039
H24a -.103542 .167252 .490106
H25a .024730 .091966 .560321
H26a .219487 .070962 .521519
H27a .295875 .128988 .412356
H29a .471833 .322552 .303379
H30a .678607 .294955 .279422
H31a .725772 .183331 .246976
H32a .574012 .098043 .235418
H34a .476123 .360481 .573033
H35a .394723 .411471 .521931
H36a .657180 .309192 .518888
H37a .825291 .328413 .441544
H38a .816052 .420244 .349357
H39a .639302 .486351 .330505
H40a .471748 .464996 .407189
H41a .283324 .277943 .603474
H42a .177780 .263097 .538467
H43a .296812 .384424 .674040
H44a .192482 .483064 .710609
H45a .006751 .514377 .637726
H46a -.066713 .451446 .527919
H47a .041131 .355955 .487130
H11b .543677 .166300 .470585
H12b .658391 .082271 .407600
H13b .779306 .002110 .479945
H14b .805576 .008961 .620194
H17b .242604 .295976 .797587
H18b .039957 .260540 .755108
H19b .012637 .150095 .702943
H20b .177116 .073842 .705711
H21b .377015 .113069 .745029
H23b .742216 .273662 .720257
H24b .834950 .365005 .656794
H25b .753314 .474009 .668508
H26b .575108 .492884 .729834
H27b .476349 .401060 .791285
H29b .764251 .244957 .906272
H30b .852414 .200355 1.029959
H31b .737202 .126506 1.102260
H32b .548129 .088237 1.055026
H33b .452638 .133894 .931875
H34b .564755 .275750 1.043460
H35b .472329 .299278 1.103451
H36b .493168 .404994 1.162019
H37b .589260 .513827 1.170045
H38b .716079 .547579 1.072602

loop_
_geom_bond_atom_site_label_1
_geom_bond_atom_site_label_2
_geom_bond_distance
Sn1a O7a 2.413(7)
Sn1a N8a 2.237(8)
Sn1a C16a 2.140(10)
Sn1a C22a 2.130(10)
Sn1a C28a 2.130(10)
S2a O4a 1.414(9)
S2a O5a 1.443(8)
S2a N8a 1.645(9)
S2a C15a 1.760(10)
S3a O7a 1.522(7)
S3a C34a 1.840(10)
S3a C41a 1.830(10)
O6a C9a 1.220(10)
N8a C9a 1.380(10)
C9a C10a 1.510(10)
Sn1b O7b 2.376(7)
Sn1b N8b 2.253(9)
Sn1b C16b 2.150(10)
Sn1b C22b 2.130(10)
Sn1b C28b 2.140(10)
S2b O4b 1.422(9)
S2b O5b 1.411(8)
S2b N8b 1.626(9)
S2b C15b 1.770(10)
S3b O7b 1.517(7)
S3b C34b 1.840(10)
S3b C41b 1.860(10)
O6b C9b 1.230(10)
N8b C9b 1.380(10)
C9b C10b 1.480(10)
